data_4112651
loop_
_publ_author_name
'Liang Zhao'
'Thomas C. W. Mak'

_publ_section_title
;
 Silver(I) 1,3-Butadiynediide and Two Related Silver(I) Double Salts
 Containing the C42- Dianion
;
_journal_name_full 'Journal of the American Chemical Society'
_journal_page_first 6852
_journal_page_last 6853
_journal_paper_doi 10.1021/ja049772b
_journal_volume 126
_journal_year 2004
_chemical_formula_sum 'C4 H4 Ag8 F0 N6 O20'
_chemical_formula_weight 1319.09
_chemical_name_systematic
; 
 Ag2C4 6AgNO3 2H2O 
;
_space_group_IT_number 14
_symmetry_cell_setting monoclinic
_symmetry_space_group_name_Hall '-P 2ybc'
_symmetry_space_group_name_H-M 'P 1 21/c 1'
_atom_sites_solution_hydrogens geom
_atom_sites_solution_primary direct
_atom_sites_solution_secondary difmap
_audit_creation_method SHELXL-97
_cell_angle_alpha 90.00
_cell_angle_beta 106.677(2)
_cell_angle_gamma 90.00
_cell_formula_units_Z 2
_cell_length_a 10.8639(10)
_cell_length_b 7.1013(6)
_cell_length_c 14.5222(13)
_cell_measurement_temperature 293(2)
_cell_volume 1073.23(17)
_computing_structure_refinement 'SHELXL-97 (Sheldrick, 1997)'
_computing_structure_solution 'SHELXS-97 (Sheldrick, 1990)'
_diffrn_ambient_temperature 293(2)
_diffrn_measured_fraction_theta_full 0.991
_diffrn_measured_fraction_theta_max 0.991
_diffrn_radiation_monochromator graphite
_diffrn_radiation_source 'fine-focus sealed tube'
_diffrn_radiation_type MoK\a
_diffrn_radiation_wavelength 0.71073
_diffrn_reflns_av_R_equivalents 0.0507
_diffrn_reflns_av_sigmaI/netI 0.0391
_diffrn_reflns_limit_h_max 7
_diffrn_reflns_limit_h_min -14
_diffrn_reflns_limit_k_max 9
_diffrn_reflns_limit_k_min -9
_diffrn_reflns_limit_l_max 19
_diffrn_reflns_limit_l_min -16
_diffrn_reflns_number 6987
_diffrn_reflns_theta_full 28.09
_diffrn_reflns_theta_max 28.09
_diffrn_reflns_theta_min 1.96
_exptl_absorpt_coefficient_mu 7.248
_exptl_absorpt_correction_T_max 1.000
_exptl_absorpt_correction_T_min 0.553
_exptl_crystal_colour Yellow
_exptl_crystal_density_diffrn 4.082
_exptl_crystal_description Prism
_exptl_crystal_F_000 1212
_exptl_crystal_size_max 0.20
_exptl_crystal_size_mid 0.15
_exptl_crystal_size_min 0.10
_refine_diff_density_max 2.566
_refine_diff_density_min -1.847
_refine_diff_density_rms 0.328
_refine_ls_extinction_coef 0.0124(10)
_refine_ls_extinction_expression Fc^*^=kFc[1+0.001xFc^2^\l^3^/sin(2\q)]^-1/4^
_refine_ls_extinction_method SHELXL
_refine_ls_goodness_of_fit_ref 1.106
_refine_ls_hydrogen_treatment mixed
_refine_ls_matrix_type full
_refine_ls_number_parameters 173
_refine_ls_number_reflns 2595
_refine_ls_number_restraints 0
_refine_ls_restrained_S_all 1.106
_refine_ls_R_factor_all 0.0651
_refine_ls_R_factor_gt 0.0598
_refine_ls_shift/su_max 0.000
_refine_ls_shift/su_mean 0.000
_refine_ls_structure_factor_coef Fsqd
_refine_ls_weighting_details 'calc w=1/[\s^2^(Fo^2^)+(0.0952P)^2^+9.6827P] where P=(Fo^2^+2Fc^2^)/3'
_refine_ls_weighting_scheme calc
_refine_ls_wR_factor_gt 0.1626
_refine_ls_wR_factor_ref 0.1677
_reflns_number_gt 2326
_reflns_number_total 2595
_reflns_threshold_expression >2sigma(I)
_cod_data_source_file ja049772bsi20040114_033948_1.cif
_cod_data_source_block Complex2
_cod_original_cell_volume 1073.23(16)
_cod_database_code 4112651

loop_
_symmetry_equiv_pos_as_xyz
'x, y, z'
'-x, y+1/2, -z+1/2'
'-x, -y, -z'
'x, -y-1/2, z-1/2'

loop_
_atom_site_label
_atom_site_type_symbol
_atom_site_fract_x
_atom_site_fract_y
_atom_site_fract_z
_atom_site_U_iso_or_equiv
_atom_site_adp_type
_atom_site_occupancy
_atom_site_symmetry_multiplicity
_atom_site_calc_flag
Ag1 Ag 0.13708(6) 0.06029(12) 0.43992(5) 0.0425(3) Uani 1 1 d
Ag2 Ag 0.33262(9) 0.34143(11) 0.42303(6) 0.0479(3) Uani 1 1 d
Ag3 Ag 0.27310(7) 0.25588(10) 0.61293(5) 0.0398(3) Uani 1 1 d
Ag4 Ag 0.28747(11) -0.16895(12) 0.60871(6) 0.0543(3) Uani 1 1 d
C1 C 0.3398(8) 0.0736(11) 0.5181(6) 0.0269(15) Uani 1 1 d
C2 C 0.4419(8) 0.0296(11) 0.5056(6) 0.0251(15) Uani 1 1 d
N1 N 0.1117(7) -0.4029(10) 0.4284(5) 0.0317(15) Uani 1 1 d
O1 O 0.0759(8) -0.5331(11) 0.3710(6) 0.053(2) Uani 1 1 d
O2 O 0.2297(7) -0.3925(10) 0.4726(5) 0.0384(14) Uani 1 1 d
O3 O 0.0380(7) -0.2828(10) 0.4428(6) 0.0428(16) Uani 1 1 d
N2 N 0.4584(7) 0.5570(10) 0.3077(5) 0.0299(14) Uani 1 1 d
O4 O 0.5082(8) 0.6570(12) 0.2590(6) 0.054(2) Uani 1 1 d
O5 O 0.3410(6) 0.5145(11) 0.2750(5) 0.0393(14) Uani 1 1 d
O6 O 0.5192(7) 0.4967(12) 0.3880(5) 0.0445(16) Uani 1 1 d
N3 N 0.1873(7) 0.5026(10) 0.7381(5) 0.0300(14) Uani 1 1 d
O7 O 0.1847(8) 0.3328(8) 0.7608(5) 0.0410(16) Uani 1 1 d
O8 O 0.2162(7) 0.5432(9) 0.6638(5) 0.0378(14) Uani 1 1 d
O9 O 0.1571(7) 0.6270(9) 0.7873(5) 0.0394(15) Uani 1 1 d
O1W O -0.0671(6) 0.0655(10) 0.3454(5) 0.0380(15) Uani 1 1 d

loop_
_atom_site_aniso_label
_atom_site_aniso_U_11
_atom_site_aniso_U_22
_atom_site_aniso_U_33
_atom_site_aniso_U_23
_atom_site_aniso_U_13
_atom_site_aniso_U_12
Ag1 0.0197(4) 0.0691(6) 0.0353(4) -0.0126(3) 0.0021(3) -0.0053(3)
Ag2 0.0609(6) 0.0376(4) 0.0526(5) 0.0155(3) 0.0279(4) 0.0071(3)
Ag3 0.0402(4) 0.0407(4) 0.0391(4) -0.0163(3) 0.0124(3) 0.0023(3)
Ag4 0.0883(7) 0.0427(5) 0.0343(4) -0.0033(3) 0.0215(4) -0.0309(4)
C1 0.026(4) 0.027(3) 0.029(4) -0.001(3) 0.009(3) -0.003(3)
C2 0.024(4) 0.028(3) 0.026(3) 0.001(3) 0.011(3) -0.002(3)
N1 0.035(4) 0.030(3) 0.026(3) 0.001(3) 0.004(3) -0.003(3)
O1 0.047(4) 0.046(4) 0.055(5) -0.017(3) -0.005(4) 0.001(3)
O2 0.038(3) 0.041(3) 0.035(3) -0.009(3) 0.008(3) 0.000(3)
O3 0.038(4) 0.035(3) 0.054(4) 0.000(3) 0.010(3) 0.003(3)
N2 0.030(3) 0.031(3) 0.029(3) -0.003(3) 0.009(3) -0.003(3)
O4 0.051(4) 0.065(5) 0.043(4) 0.017(3) 0.010(3) -0.024(4)
O5 0.022(3) 0.056(4) 0.037(3) -0.003(3) 0.003(3) -0.006(3)
O6 0.041(4) 0.057(4) 0.029(3) 0.006(3) 0.001(3) -0.010(3)
N3 0.034(4) 0.030(3) 0.026(3) 0.003(3) 0.007(3) 0.001(3)
O7 0.060(4) 0.028(3) 0.031(3) 0.004(2) 0.008(3) -0.001(3)
O8 0.051(4) 0.035(3) 0.035(3) 0.001(2) 0.026(3) -0.002(3)
O9 0.058(4) 0.035(3) 0.033(3) -0.011(3) 0.024(3) -0.002(3)
O1W 0.024(3) 0.045(4) 0.043(4) 0.007(3) 0.006(3) 0.011(2)

loop_
_atom_type_symbol
_atom_type_description
_atom_type_scat_dispersion_real
_atom_type_scat_dispersion_imag
_atom_type_scat_source
C C 0.0033 0.0016 'International Tables Vol C Tables 4.2.6.8 and 6.1.1.4'
H H 0.0000 0.0000 'International Tables Vol C Tables 4.2.6.8 and 6.1.1.4'
N N 0.0061 0.0033 'International Tables Vol C Tables 4.2.6.8 and 6.1.1.4'
O O 0.0106 0.0060 'International Tables Vol C Tables 4.2.6.8 and 6.1.1.4'
F F 0.0171 0.0103 'International Tables Vol C Tables 4.2.6.8 and 6.1.1.4'
Ag Ag -0.8971 1.1015 'International Tables Vol C Tables 4.2.6.8 and 6.1.1.4'

loop_
_geom_angle_atom_site_label_1
_geom_angle_atom_site_label_2
_geom_angle_atom_site_label_3
_geom_angle
_geom_angle_site_symmetry_1
_geom_angle_site_symmetry_3
C1 Ag1 O1W 173.4(3) . .
C1 Ag1 Ag3 48.2(2) . .
O1W Ag1 Ag3 133.91(18) . .
C1 Ag1 Ag2 51.2(2) . .
O1W Ag1 Ag2 122.75(18) . .
Ag3 Ag1 Ag2 63.17(3) . .
C1 Ag1 Ag4 50.6(2) . .
O1W Ag1 Ag4 135.80(18) . .
Ag3 Ag1 Ag4 61.76(3) . .
Ag2 Ag1 Ag4 101.35(3) . .
C1 Ag2 O2 113.7(3) . 1_565
C1 Ag2 O6 126.2(3) . .
O2 Ag2 O6 100.9(3) 1_565 .
C1 Ag2 O5 154.7(3) . .
O2 Ag2 O5 90.3(2) 1_565 .
O6 Ag2 O5 51.2(2) . .
C1 Ag2 C2 27.5(3) . .
O2 Ag2 C2 135.3(2) 1_565 .
O6 Ag2 C2 100.3(3) . .
O5 Ag2 C2 133.0(2) . .
C1 Ag2 Ag1 46.3(2) . .
O2 Ag2 Ag1 95.63(17) 1_565 .
O6 Ag2 Ag1 163.3(2) . .
O5 Ag2 Ag1 127.12(15) . .
C2 Ag2 Ag1 68.76(17) . .
C1 Ag2 Ag3 44.6(2) . .
O2 Ag2 Ag3 69.58(17) 1_565 .
O6 Ag2 Ag3 131.79(16) . .
O5 Ag2 Ag3 159.88(17) . .
C2 Ag2 Ag3 66.93(17) . .
Ag1 Ag2 Ag3 56.88(2) . .
C1 Ag3 O8 154.3(3) . .
C1 Ag3 Ag1 48.5(2) . .
O8 Ag3 Ag1 125.93(19) . .
C1 Ag3 Ag4 50.3(2) . .
O8 Ag3 Ag4 155.07(16) . .
Ag1 Ag3 Ag4 61.15(3) . .
C1 Ag3 Ag2 49.5(2) . .
O8 Ag3 Ag2 104.88(16) . .
Ag1 Ag3 Ag2 59.94(3) . .
Ag4 Ag3 Ag2 98.86(3) . .
C1 Ag4 O8 165.7(3) . 1_545
C1 Ag4 O2 94.0(3) . .
O8 Ag4 O2 71.8(2) 1_545 .
C1 Ag4 O5 100.9(3) . 4_566
O8 Ag4 O5 93.3(2) 1_545 4_566
O2 Ag4 O5 164.9(2) . 4_566
C1 Ag4 Ag1 45.9(2) . .
O8 Ag4 Ag1 125.51(19) 1_545 .
O2 Ag4 Ag1 75.03(16) . .
O5 Ag4 Ag1 117.39(16) 4_566 .
C1 Ag4 Ag3 45.4(2) . .
O8 Ag4 Ag3 144.99(16) 1_545 .
O2 Ag4 Ag3 130.88(17) . .
O5 Ag4 Ag3 63.44(17) 4_566 .
Ag1 Ag4 Ag3 57.09(3) . .
C2 C1 Ag3 137.4(7) . .
C2 C1 Ag1 138.0(7) . .
Ag3 C1 Ag1 83.3(3) . .
C2 C1 Ag4 105.9(6) . .
Ag3 C1 Ag4 84.4(3) . .
Ag1 C1 Ag4 83.6(3) . .
C2 C1 Ag2 89.9(6) . .
Ag3 C1 Ag2 85.9(3) . .
Ag1 C1 Ag2 82.5(3) . .
Ag4 C1 Ag2 163.9(4) . .
C1 C2 C2 176.8(11) . 3_656
C1 C2 Ag2 62.6(5) . .
C2 C2 Ag2 120.6(7) 3_656 .
O3 N1 O1 122.8(8) . .
O3 N1 O2 119.4(7) . .
O1 N1 O2 117.8(8) . .
N1 O2 Ag2 107.1(5) . 1_545
N1 O2 Ag4 115.6(5) . .
Ag2 O2 Ag4 135.2(3) 1_545 .
O4 N2 O6 122.4(8) . .
O4 N2 O5 118.9(8) . .
O6 N2 O5 118.6(7) . .
N2 O5 Ag2 94.3(5) . .
N2 O5 Ag4 100.6(5) . 4_565
Ag2 O5 Ag4 165.1(3) . 4_565
N2 O6 Ag2 95.7(5) . .
O9 N3 O8 120.7(7) . .
O9 N3 O7 120.4(7) . .
O8 N3 O7 118.8(7) . .
N3 O8 Ag3 103.3(5) . .
N3 O8 Ag4 132.3(5) . 1_565
Ag3 O8 Ag4 120.2(3) . 1_565

loop_
_geom_bond_atom_site_label_1
_geom_bond_atom_site_label_2
_geom_bond_distance
_geom_bond_site_symmetry_2
Ag1 C1 2.171(8) .
Ag1 O1W 2.249(6) .
Ag1 Ag3 2.8800(10) .
Ag1 Ag2 2.9762(12) .
Ag1 Ag4 3.0048(12) .
Ag2 C1 2.338(8) .
Ag2 O2 2.408(7) 1_565
Ag2 O6 2.484(7) .
Ag2 O5 2.501(7) .
Ag2 C2 2.633(8) .
Ag2 Ag3 3.0685(11) .
Ag3 C1 2.161(8) .
Ag3 O8 2.314(6) .
Ag3 Ag4 3.0224(12) .
Ag4 C1 2.335(8) .
Ag4 O8 2.403(6) 1_545
Ag4 O2 2.472(6) .
Ag4 O5 2.562(7) 4_566
C1 C2 1.216(11) .
C2 C2 1.383(16) 3_656
N1 O3 1.229(10) .
N1 O1 1.231(10) .
N1 O2 1.260(10) .
O2 Ag2 2.408(7) 1_545
N2 O4 1.232(10) .
N2 O6 1.240(10) .
N2 O5 1.264(10) .
O5 Ag4 2.562(7) 4_565
N3 O9 1.238(10) .
N3 O8 1.242(9) .
N3 O7 1.252(9) .
O8 Ag4 2.403(6) 1_565
